data_7058566
loop_
_publ_author_name
'Trautwein, Ralf'
'Abul-Futouh, Hassan'
'G\"orls, Helmar'
'Imhof, Wolfgang'
'Almazahreh, Laith R.'
'Weigand, Wolfgang'

_publ_section_title
;
 Sulphur--sulphur, sulphur--selenium, selenium--selenium and
 selenium--carbon bond activation using Fe3(CO)12: an unexpected formation
 of an Fe2(CO)6 complex containing a \m2,\k3-C,O,Se-ligand
;
_journal_issue 32
_journal_name_full 'New Journal of Chemistry'
_journal_page_first 12580
_journal_paper_doi 10.1039/C9NJ02642H
_journal_volume 43
_journal_year 2019
_chemical_formula_moiety 'C14 H10 Fe2 O8 S Se'
_chemical_formula_sum 'C14 H10 Fe2 O8 S Se'
_chemical_formula_weight 528.94
_space_group_IT_number 14
_space_group_name_Hall '-P 2ybc'
_space_group_name_H-M_alt 'P 1 21/c 1'
_symmetry_cell_setting monoclinic
_symmetry_space_group_name_Hall '-P 2ybc'
_symmetry_space_group_name_H-M 'P 1 21/c 1'
_atom_sites_solution_hydrogens geom
_atom_sites_solution_primary direct
_atom_sites_solution_secondary difmap
_audit_creation_method SHELXL-97
_audit_update_record
;
2019-05-13 deposited with the CCDC.    2019-07-02 downloaded from the CCDC.
;
_cell_angle_alpha 90
_cell_angle_beta 95.542(2)
_cell_angle_gamma 90
_cell_formula_units_Z 4
_cell_length_a 11.3209(4)
_cell_length_b 12.9715(6)
_cell_length_c 12.7430(4)
_cell_measurement_reflns_used 10319
_cell_measurement_temperature 133(2)
_cell_measurement_theta_max 27.48
_cell_measurement_theta_min 2.78
_cell_volume 1862.55(12)
_computing_cell_refinement DENZO
_computing_data_collection COLLECT
_computing_data_reduction DENZO
_computing_molecular_graphics SHELXTL/PC
_computing_publication_material SHELXL-97
_computing_structure_refinement 'SHELXL-97 (Sheldrick, 2008)'
_computing_structure_solution 'SHELXS-97 (Sheldrick, 2008)'
_diffrn_ambient_temperature 133(2)
_diffrn_measured_fraction_theta_full 0.993
_diffrn_measured_fraction_theta_max 0.993
_diffrn_measurement_device_type KappaCCD
_diffrn_measurement_method 'phi- + omega-scan'
_diffrn_radiation_monochromator graphite
_diffrn_radiation_source 'fine-focus sealed tube'
_diffrn_radiation_type MoK\a
_diffrn_radiation_wavelength 0.71073
_diffrn_reflns_av_R_equivalents 0.0389
_diffrn_reflns_av_sigmaI/netI 0.0374
_diffrn_reflns_limit_h_max 14
_diffrn_reflns_limit_h_min -11
_diffrn_reflns_limit_k_max 16
_diffrn_reflns_limit_k_min -16
_diffrn_reflns_limit_l_max 16
_diffrn_reflns_limit_l_min -16
_diffrn_reflns_number 10319
_diffrn_reflns_theta_full 27.48
_diffrn_reflns_theta_max 27.48
_diffrn_reflns_theta_min 2.78
_exptl_absorpt_coefficient_mu 3.661
_exptl_absorpt_correction_T_max 0.7456
_exptl_absorpt_correction_T_min 0.6316
_exptl_absorpt_correction_type multi-scan
_exptl_absorpt_process_details 'SADABS, Bruker-AXS, 2002'
_exptl_crystal_colour brown
_exptl_crystal_density_diffrn 1.886
_exptl_crystal_density_method 'not measured'
_exptl_crystal_description plate
_exptl_crystal_F_000 1040
_exptl_crystal_size_max 0.106
_exptl_crystal_size_mid 0.096
_exptl_crystal_size_min 0.082
_refine_diff_density_max 1.029
_refine_diff_density_min -0.535
_refine_diff_density_rms 0.103
_refine_ls_extinction_method none
_refine_ls_goodness_of_fit_ref 1.120
_refine_ls_hydrogen_treatment constr
_refine_ls_matrix_type full
_refine_ls_number_parameters 244
_refine_ls_number_reflns 4245
_refine_ls_number_restraints 0
_refine_ls_restrained_S_all 1.120
_refine_ls_R_factor_all 0.0454
_refine_ls_R_factor_gt 0.0369
_refine_ls_shift/su_max 0.001
_refine_ls_shift/su_mean 0.000
_refine_ls_structure_factor_coef Fsqd
_refine_ls_weighting_details 'calc w=1/[\s^2^(Fo^2^)+(0.0262P)^2^+5.0171P] where P=(Fo^2^+2Fc^2^)/3'
_refine_ls_weighting_scheme calc
_refine_ls_wR_factor_gt 0.0856
_refine_ls_wR_factor_ref 0.0910
_reflns_number_gt 3751
_reflns_number_total 4245
_reflns_threshold_expression >2sigma(I)
_cod_data_source_file c9nj02642h2.cif
_cod_data_source_block FO5207
_cod_depositor_comments 'Adding full bibliography for 7058564--7058568.cif.'
_cod_original_sg_symbol_H-M 'P 21/c'
_cod_database_code 7058566

loop_
_symmetry_equiv_pos_as_xyz
'x, y, z'
'-x, y+1/2, -z+1/2'
'-x, -y, -z'
'x, -y-1/2, z-1/2'

loop_
_atom_site_label
_atom_site_type_symbol
_atom_site_fract_x
_atom_site_fract_y
_atom_site_fract_z
_atom_site_U_iso_or_equiv
_atom_site_adp_type
_atom_site_occupancy
_atom_site_symmetry_multiplicity
_atom_site_calc_flag
_atom_site_refinement_flags
_atom_site_disorder_assembly
_atom_site_disorder_group
Fe1 Fe 0.20867(4) 0.13546(4) 0.64899(4) 0.01805(12) Uani 1 1 d . . .
Fe2 Fe 0.38401(4) 0.22867(4) 0.74119(3) 0.01643(12) Uani 1 1 d . A .
Se1 Se 0.1895(2) 0.24605(19) 0.79718(13) 0.0171(2) Uani 0.756(2) 1 d P A 1
S1A S 0.1962(19) 0.2410(16) 0.7837(13) 0.0171(2) Uani 0.244(2) 1 d P A 2
S1 S 0.2905(10) 0.2722(11) 0.5818(10) 0.0178(9) Uani 0.756(2) 1 d P A 1
Se1A Se 0.3064(13) 0.2762(14) 0.5712(13) 0.0178(9) Uani 0.244(2) 1 d P A 2
O1 O 0.1089(2) 0.59589(17) 0.56346(18) 0.0198(5) Uani 1 1 d . A .
O2 O 0.3012(2) 0.57979(17) 0.64971(18) 0.0192(5) Uani 1 1 d . A .
O3 O -0.0338(3) 0.1230(3) 0.5462(3) 0.0549(9) Uani 1 1 d . . .
O4 O 0.2018(3) -0.0416(2) 0.7920(2) 0.0337(6) Uani 1 1 d . . .
O5 O 0.3144(3) 0.0154(3) 0.4875(2) 0.0497(9) Uani 1 1 d . . .
O6 O 0.4359(2) 0.0750(2) 0.9094(2) 0.0350(7) Uani 1 1 d . A .
O7 O 0.5700(3) 0.1443(2) 0.6210(2) 0.0347(7) Uani 1 1 d . A .
O8 O 0.5357(3) 0.3953(2) 0.8345(3) 0.0476(9) Uani 1 1 d . A .
C1 C 0.1053(3) 0.3689(3) 0.7444(3) 0.0210(7) Uani 1 1 d . . .
C2 C 0.1596(3) 0.4412(2) 0.6676(2) 0.0160(6) Uani 1 1 d . A .
C3 C 0.1915(3) 0.3862(2) 0.5679(2) 0.0183(6) Uani 1 1 d . . .
C4 C 0.0637(3) 0.5214(2) 0.6326(3) 0.0180(6) Uani 1 1 d . . .
H4A H -0.0061 0.4863 0.5958 0.022 Uiso 1 1 calc R A .
H4B H 0.0378 0.5568 0.6953 0.022 Uiso 1 1 calc R . .
C5 C 0.2620(3) 0.5046(2) 0.7208(3) 0.0199(7) Uani 1 1 d . . .
H5A H 0.2358 0.5396 0.7836 0.024 Uiso 1 1 calc R A .
H5B H 0.3287 0.4582 0.7446 0.024 Uiso 1 1 calc R . .
C6 C 0.2116(3) 0.6506(2) 0.6083(3) 0.0190(6) Uani 1 1 d . . .
C7 C 0.1798(3) 0.7268(3) 0.6911(3) 0.0255(7) Uani 1 1 d . A .
H7A H 0.1469 0.6896 0.7487 0.038 Uiso 1 1 calc R . .
H7B H 0.1206 0.7756 0.6594 0.038 Uiso 1 1 calc R . .
H7C H 0.2511 0.7644 0.7189 0.038 Uiso 1 1 calc R . .
C8 C 0.2637(3) 0.7021(3) 0.5168(3) 0.0255(7) Uani 1 1 d . A .
H8A H 0.2853 0.6495 0.4669 0.038 Uiso 1 1 calc R . .
H8B H 0.3346 0.7412 0.5430 0.038 Uiso 1 1 calc R . .
H8C H 0.2050 0.7491 0.4812 0.038 Uiso 1 1 calc R . .
C9 C 0.0603(4) 0.1313(3) 0.5863(3) 0.0317(9) Uani 1 1 d . A .
C10 C 0.2036(3) 0.0271(3) 0.7361(3) 0.0234(7) Uani 1 1 d . A .
C11 C 0.2741(4) 0.0603(3) 0.5513(3) 0.0294(8) Uani 1 1 d . A .
C12 C 0.4166(3) 0.1361(3) 0.8460(3) 0.0233(7) Uani 1 1 d . . .
C13 C 0.4987(3) 0.1761(3) 0.6694(3) 0.0236(7) Uani 1 1 d . . .
C14 C 0.4735(3) 0.3325(3) 0.7986(3) 0.0280(8) Uani 1 1 d . . .

loop_
_atom_site_aniso_label
_atom_site_aniso_U_11
_atom_site_aniso_U_22
_atom_site_aniso_U_33
_atom_site_aniso_U_23
_atom_site_aniso_U_13
_atom_site_aniso_U_12
Fe1 0.0224(3) 0.0144(2) 0.0168(2) -0.00133(17) -0.00071(18) 0.00259(18)
Fe2 0.0175(2) 0.0184(2) 0.0133(2) 0.00074(17) 0.00085(17) 0.00293(17)
Se1 0.0207(4) 0.0168(4) 0.0143(6) 0.0015(4) 0.0032(4) 0.0025(3)
S1A 0.0207(4) 0.0168(4) 0.0143(6) 0.0015(4) 0.0032(4) 0.0025(3)
S1 0.019(3) 0.0205(10) 0.014(2) 0.0050(12) 0.0046(13) 0.0013(16)
Se1A 0.019(3) 0.0205(10) 0.014(2) 0.0050(12) 0.0046(13) 0.0013(16)
O1 0.0201(12) 0.0161(11) 0.0224(11) 0.0029(9) -0.0027(9) -0.0020(9)
O2 0.0156(11) 0.0183(11) 0.0233(12) 0.0030(9) -0.0004(9) -0.0004(9)
O3 0.0380(19) 0.0443(19) 0.077(2) -0.0100(17) -0.0244(17) 0.0080(15)
O4 0.0446(17) 0.0190(13) 0.0386(15) 0.0083(11) 0.0090(13) 0.0031(12)
O5 0.072(2) 0.0500(19) 0.0263(15) -0.0121(14) 0.0021(15) 0.0298(17)
O6 0.0315(15) 0.0427(16) 0.0313(14) 0.0177(13) 0.0053(11) 0.0107(13)
O7 0.0326(15) 0.0439(17) 0.0293(14) 0.0042(12) 0.0119(12) 0.0164(13)
O8 0.0344(17) 0.0294(15) 0.073(2) -0.0126(15) -0.0248(16) 0.0015(13)
C1 0.0257(18) 0.0171(16) 0.0206(16) 0.0021(13) 0.0038(13) 0.0029(13)
C2 0.0188(16) 0.0141(14) 0.0144(14) 0.0016(12) -0.0012(11) 0.0014(12)
C3 0.0237(17) 0.0170(15) 0.0145(14) 0.0013(12) 0.0026(12) 0.0080(13)
C4 0.0171(16) 0.0164(15) 0.0203(15) -0.0002(12) 0.0011(12) 0.0011(12)
C5 0.0244(17) 0.0175(16) 0.0167(15) 0.0030(12) -0.0028(12) -0.0004(13)
C6 0.0154(15) 0.0155(15) 0.0249(16) 0.0016(13) -0.0038(12) 0.0009(12)
C7 0.0259(19) 0.0206(17) 0.0299(19) -0.0064(14) 0.0012(15) 0.0015(14)
C8 0.0288(19) 0.0224(17) 0.0246(17) 0.0060(14) -0.0008(14) -0.0059(14)
C9 0.034(2) 0.0200(18) 0.038(2) -0.0063(16) -0.0088(17) 0.0052(16)
C10 0.0215(17) 0.0202(17) 0.0288(18) -0.0069(14) 0.0033(14) 0.0025(13)
C11 0.040(2) 0.0285(19) 0.0175(16) -0.0009(15) -0.0069(15) 0.0094(16)
C12 0.0179(16) 0.0285(18) 0.0237(17) -0.0003(14) 0.0030(13) 0.0048(14)
C13 0.0301(19) 0.0222(17) 0.0182(16) 0.0040(13) 0.0005(14) 0.0028(14)
C14 0.0230(18) 0.0275(19) 0.0326(19) 0.0018(16) -0.0024(15) 0.0100(15)

loop_
_atom_type_symbol
_atom_type_description
_atom_type_scat_dispersion_real
_atom_type_scat_dispersion_imag
_atom_type_scat_source
C C 0.0033 0.0016 'International Tables Vol C Tables 4.2.6.8 and 6.1.1.4'
H H 0.0000 0.0000 'International Tables Vol C Tables 4.2.6.8 and 6.1.1.4'
O O 0.0106 0.0060 'International Tables Vol C Tables 4.2.6.8 and 6.1.1.4'
S S 0.1246 0.1234 'International Tables Vol C Tables 4.2.6.8 and 6.1.1.4'
Fe Fe 0.3463 0.8444 'International Tables Vol C Tables 4.2.6.8 and 6.1.1.4'
Se Se -0.0929 2.2259 'International Tables Vol C Tables 4.2.6.8 and 6.1.1.4'

loop_
_geom_angle_atom_site_label_1
_geom_angle_atom_site_label_2
_geom_angle_atom_site_label_3
_geom_angle
C9 Fe1 C10 99.68(18)
C9 Fe1 C11 96.10(18)
C10 Fe1 C11 92.50(16)
C9 Fe1 S1A 103.8(6)
C10 Fe1 S1A 89.8(5)
C11 Fe1 S1A 159.3(6)
C9 Fe1 S1 105.2(4)
C10 Fe1 S1 155.1(4)
C11 Fe1 S1 87.2(3)
S1A Fe1 S1 82.2(6)
C9 Fe1 Se1A 106.8(4)
C10 Fe1 Se1A 153.5(4)
C11 Fe1 Se1A 83.6(4)
S1A Fe1 Se1A 85.2(7)
S1 Fe1 Se1A 3.8(7)
C9 Fe1 Se1 102.54(14)
C10 Fe1 Se1 88.31(12)
C11 Fe1 Se1 160.94(14)
S1A Fe1 Se1 2.1(6)
S1 Fe1 Se1 84.2(3)
Se1A Fe1 Se1 87.2(4)
C9 Fe1 Fe2 152.48(12)
C10 Fe1 Fe2 99.10(11)
C11 Fe1 Fe2 102.99(13)
S1A Fe1 Fe2 56.4(6)
S1 Fe1 Fe2 56.9(4)
Se1A Fe1 Fe2 56.8(4)
Se1 Fe1 Fe2 58.15(6)
C13 Fe2 C14 94.86(17)
C13 Fe2 C12 91.03(15)
C14 Fe2 C12 97.52(17)
C13 Fe2 S1A 153.8(5)
C14 Fe2 S1A 110.9(5)
C12 Fe2 S1A 90.0(5)
C13 Fe2 S1 86.4(3)
C14 Fe2 S1 111.9(4)
C12 Fe2 S1 150.5(4)
S1A Fe2 S1 80.1(5)
C13 Fe2 Se1A 81.6(4)
C14 Fe2 Se1A 109.0(5)
C12 Fe2 Se1A 152.9(5)
S1A Fe2 Se1A 85.7(6)
S1 Fe2 Se1A 5.7(5)
C13 Fe2 Se1 157.13(13)
C14 Fe2 Se1 107.90(13)
C12 Fe2 Se1 88.30(13)
S1A Fe2 Se1 3.7(5)
S1 Fe2 Se1 83.1(2)
Se1A Fe2 Se1 88.7(3)
C13 Fe2 Fe1 99.01(12)
C14 Fe2 Fe1 159.72(11)
C12 Fe2 Fe1 96.95(12)
S1A Fe2 Fe1 54.9(5)
S1 Fe2 Fe1 54.7(3)
Se1A Fe2 Fe1 59.0(4)
Se1 Fe2 Fe1 58.45(5)
C1 Se1 Fe2 114.16(14)
C1 Se1 Fe1 107.25(13)
Fe2 Se1 Fe1 63.40(4)
C1 S1A Fe1 113.0(9)
C1 S1A Fe2 118.5(10)
Fe1 S1A Fe2 68.7(5)
C3 S1 Fe1 113.9(5)
C3 S1 Fe2 120.6(6)
Fe1 S1 Fe2 68.3(4)
C3 Se1A Fe2 114.0(7)
C3 Se1A Fe1 103.6(5)
Fe2 Se1A Fe1 64.1(4)
C6 O1 C4 114.4(2)
C5 O2 C6 114.8(3)
C2 C1 Se1 120.7(2)
C2 C1 S1A 116.3(6)
Se1 C1 S1A 5.8(5)
C5 C2 C1 112.5(3)
C5 C2 C3 113.0(3)
C1 C2 C3 112.8(3)
C5 C2 C4 104.4(3)
C1 C2 C4 106.5(3)
C3 C2 C4 106.9(2)
C2 C3 S1 118.8(4)
C2 C3 Se1A 122.7(5)
S1 C3 Se1A 7.0(6)
O1 C4 C2 110.5(3)
O1 C4 H4A 109.6
C2 C4 H4A 109.6
O1 C4 H4B 109.6
C2 C4 H4B 109.6
H4A C4 H4B 108.1
O2 C5 C2 110.8(2)
O2 C5 H5A 109.5
C2 C5 H5A 109.5
O2 C5 H5B 109.5
C2 C5 H5B 109.5
H5A C5 H5B 108.1
O2 C6 O1 110.4(2)
O2 C6 C8 104.6(3)
O1 C6 C8 105.9(3)
O2 C6 C7 111.7(3)
O1 C6 C7 111.3(3)
C8 C6 C7 112.7(3)
C6 C7 H7A 109.5
C6 C7 H7B 109.5
H7A C7 H7B 109.5
C6 C7 H7C 109.5
H7A C7 H7C 109.5
H7B C7 H7C 109.5
C6 C8 H8A 109.5
C6 C8 H8B 109.5
H8A C8 H8B 109.5
C6 C8 H8C 109.5
H8A C8 H8C 109.5
H8B C8 H8C 109.5
O3 C9 Fe1 176.3(4)
O4 C10 Fe1 179.2(3)
O5 C11 Fe1 177.8(3)
O6 C12 Fe2 177.5(3)
O7 C13 Fe2 177.8(3)
O8 C14 Fe2 176.3(3)

loop_
_geom_bond_atom_site_label_1
_geom_bond_atom_site_label_2
_geom_bond_distance
Fe1 C9 1.790(4)
Fe1 C10 1.796(4)
Fe1 C11 1.797(4)
Fe1 S1A 2.210(16)
Fe1 S1 2.211(12)
Fe1 Se1A 2.398(15)
Fe1 Se1 2.3980(16)
Fe1 Fe2 2.5163(7)
Fe2 C13 1.793(4)
Fe2 C14 1.798(4)
Fe2 C12 1.807(4)
Fe2 S1A 2.249(19)
Fe2 S1 2.269(14)
Fe2 Se1A 2.340(17)
Fe2 Se1 2.390(2)
Se1 C1 1.943(4)
S1A C1 1.99(2)
S1 C3 1.854(15)
Se1A C3 1.929(18)
O1 C6 1.433(4)
O1 C4 1.434(4)
O2 C5 1.431(4)
O2 C6 1.431(4)
O3 C9 1.141(5)
O4 C10 1.142(4)
O5 C11 1.131(5)
O6 C12 1.138(4)
O7 C13 1.140(4)
O8 C14 1.142(5)
C1 C2 1.527(4)
C2 C5 1.525(4)
C2 C3 1.530(4)
C2 C4 1.539(4)
C4 H4A 0.9900
C4 H4B 0.9900
C5 H5A 0.9900
C5 H5B 0.9900
C6 C8 1.512(5)
C6 C7 1.515(5)
C7 H7A 0.9800
C7 H7B 0.9800
C7 H7C 0.9800
C8 H8A 0.9800
C8 H8B 0.9800
C8 H8C 0.9800
